data_1503527
loop_
_publ_author_name
'Hayashi, Ryuji'
'Ma, Zhi-Xiong'
'Hsung, Richard P.'

_publ_section_title
;
 A tandem 1,3-H-shift-6\p-electrocyclization-cyclic 2-amido-diene
 intramolecular Diels-Alder cycloaddition approach to BCD-Ring of
 atropurpuran.
;
_journal_issue 1
_journal_name_full 'Organic letters'
_journal_page_first 252
_journal_page_last 255
_journal_paper_doi 10.1021/ol203030a
_journal_volume 14
_journal_year 2012
_chemical_absolute_configuration rm
_chemical_formula_moiety 'C20 H22 N2 O6'
_chemical_formula_sum 'C20 H22 N2 O6'
_chemical_formula_weight 386.40
_chemical_name_common 11254a
_chemical_name_systematic
; 
 ? 
;
_space_group_IT_number 4
_symmetry_cell_setting monoclinic
_symmetry_space_group_name_Hall 'P 2yb'
_symmetry_space_group_name_H-M 'P 1 21 1'
_atom_sites_solution_hydrogens geom
_atom_sites_solution_primary direct
_atom_sites_solution_secondary difmap
_audit_creation_method SHELXL-97
_cell_angle_alpha 90.00
_cell_angle_beta 93.049(1)
_cell_angle_gamma 90.00
_cell_formula_units_Z 2
_cell_length_a 7.7364(3)
_cell_length_b 11.3727(5)
_cell_length_c 10.3702(5)
_cell_measurement_reflns_used 8398
_cell_measurement_temperature 173(2)
_cell_measurement_theta_max 27.39
_cell_measurement_theta_min 2.64
_cell_volume 911.12(7)
_computing_cell_refinement 'Bruker SAINT'
_computing_data_collection 'Bruker APEX2'
_computing_data_reduction 'Bruker SAINT'
_computing_molecular_graphics 'Bruker SHELXTL'
_computing_publication_material 'Bruker SHELXTL'
_computing_structure_refinement 'SHELXL-97 (Sheldrick, 2008)'
_computing_structure_solution 'SHELXS-97 (Sheldrick, 2008)'
_diffrn_ambient_temperature 173(2)
_diffrn_measured_fraction_theta_full 0.995
_diffrn_measured_fraction_theta_max 0.995
_diffrn_measurement_device_type 'Bruker APEX-II CCD'
_diffrn_measurement_method '\f and \w scans'
_diffrn_radiation_monochromator graphite
_diffrn_radiation_source 'sealed tube'
_diffrn_radiation_type MoK\a
_diffrn_radiation_wavelength 0.71073
_diffrn_reflns_av_R_equivalents 0.0174
_diffrn_reflns_av_sigmaI/netI 0.0120
_diffrn_reflns_limit_h_max 10
_diffrn_reflns_limit_h_min -10
_diffrn_reflns_limit_k_max 14
_diffrn_reflns_limit_k_min 0
_diffrn_reflns_limit_l_max 13
_diffrn_reflns_limit_l_min 0
_diffrn_reflns_number 10323
_diffrn_reflns_theta_full 27.41
_diffrn_reflns_theta_max 27.41
_diffrn_reflns_theta_min 1.97
_exptl_absorpt_coefficient_mu 0.105
_exptl_absorpt_correction_T_max 0.9793
_exptl_absorpt_correction_T_min 0.9742
_exptl_absorpt_correction_type multi-scan
_exptl_absorpt_process_details 'SADABS (Sheldrick, 2008/1)'
_exptl_crystal_colour colourless
_exptl_crystal_density_diffrn 1.408
_exptl_crystal_density_method 'not measured'
_exptl_crystal_description Block
_exptl_crystal_F_000 408
_exptl_crystal_size_max 0.25
_exptl_crystal_size_mid 0.22
_exptl_crystal_size_min 0.20
_refine_diff_density_max 0.246
_refine_diff_density_min -0.203
_refine_diff_density_rms 0.032
_refine_ls_abs_structure_details 'Flack H D (1983), Acta Cryst. A39, 876-881'
_refine_ls_abs_structure_Flack -0.4(10)
_refine_ls_extinction_method none
_refine_ls_goodness_of_fit_ref 1.032
_refine_ls_hydrogen_treatment constr
_refine_ls_matrix_type full
_refine_ls_number_parameters 253
_refine_ls_number_reflns 2165
_refine_ls_number_restraints 1
_refine_ls_restrained_S_all 1.031
_refine_ls_R_factor_all 0.0306
_refine_ls_R_factor_gt 0.0298
_refine_ls_shift/su_max 0.000
_refine_ls_shift/su_mean 0.000
_refine_ls_structure_factor_coef Fsqd
_refine_ls_weighting_details 'calc w=1/[\s^2^(Fo^2^)+(0.0410P)^2^+0.1956P] where P=(Fo^2^+2Fc^2^)/3'
_refine_ls_weighting_scheme calc
_refine_ls_wR_factor_gt 0.0751
_refine_ls_wR_factor_ref 0.0759
_reflns_number_gt 2110
_reflns_number_total 2165
_reflns_threshold_expression >2sigma(I)
_cod_data_source_file ol203030a_si_004.cif
_cod_data_source_block 11254a
_cod_depositor_comments
;
The following automatic conversions were performed:

'_symmetry_cell_setting' value 'Monoclinic' changed to 'monoclinic'
according to /home/saulius/struct/CIF-dictionaries/cif_core.dic
dictionary named 'cif_core.dic' version 2.4.1 from
2010-06-29.

'_exptl_absorpt_correction_type' value 'Multi-scan'
changed to 'multi-scan' according to
/home/saulius/struct/CIF-dictionaries/cif_core.dic dictionary named
'cif_core.dic' version 2.4.1 from 2010-06-29.

Automatic conversion script
Id: cif_fix_values 1715 2011-07-08 13:25:40Z adriana 
;
_cod_original_sg_symbol_H-M P2(1)
_cod_database_code 1503527

loop_
_symmetry_equiv_pos_as_xyz
'x, y, z'
'-x, y+1/2, -z'

loop_
_atom_site_label
_atom_site_type_symbol
_atom_site_fract_x
_atom_site_fract_y
_atom_site_fract_z
_atom_site_U_iso_or_equiv
_atom_site_adp_type
_atom_site_occupancy
_atom_site_symmetry_multiplicity
_atom_site_calc_flag
_atom_site_refinement_flags
O1 O 0.55979(16) 0.56714(11) 0.74760(11) 0.0248(3) Uani 1 1 d .
O2 O 0.6809(2) 0.51682(16) 0.56258(15) 0.0477(4) Uani 1 1 d .
O3 O 0.7581(2) 0.32623(15) 0.75031(19) 0.0522(4) Uani 1 1 d .
O4 O 0.6784(2) 0.14719(18) 0.7402(3) 0.0842(8) Uani 1 1 d .
O5 O 0.0766(2) 0.05257(14) 0.64841(17) 0.0488(4) Uani 1 1 d .
O6 O -0.0633(2) 0.16642(19) 0.51222(17) 0.0600(5) Uani 1 1 d .
N1 N 0.6513(2) 0.25084(15) 0.72432(18) 0.0361(4) Uani 1 1 d .
N2 N 0.0585(2) 0.14388(16) 0.58821(17) 0.0388(4) Uani 1 1 d .
C1 C 0.7553(2) 0.67643(15) 0.89791(15) 0.0239(3) Uani 1 1 d .
C2 C 0.8524(2) 0.56228(16) 0.93101(17) 0.0278(4) Uani 1 1 d .
H2A H 0.8915 0.5636 1.0235 0.033 Uiso 1 1 calc R
H2B H 0.7720 0.4951 0.9175 0.033 Uiso 1 1 calc R
C3 C 1.0089(2) 0.54359(17) 0.84990(19) 0.0319(4) Uani 1 1 d .
H3A H 0.9702 0.5367 0.7577 0.038 Uiso 1 1 calc R
H3B H 1.0683 0.4696 0.8763 0.038 Uiso 1 1 calc R
C4 C 1.1340(2) 0.64655(19) 0.8679(2) 0.0375(4) Uani 1 1 d .
H4A H 1.2348 0.6340 0.8146 0.045 Uiso 1 1 calc R
H4B H 1.1766 0.6511 0.9595 0.045 Uiso 1 1 calc R
C5 C 1.0446(2) 0.76158(18) 0.8287(2) 0.0345(4) Uani 1 1 d .
H5A H 1.0139 0.7599 0.7348 0.041 Uiso 1 1 calc R
H5B H 1.1261 0.8276 0.8456 0.041 Uiso 1 1 calc R
C6 C 0.8810(2) 0.78292(16) 0.90154(18) 0.0276(3) Uani 1 1 d .
H6A H 0.9183 0.7968 0.9941 0.033 Uiso 1 1 calc R
C7 C 0.7842(2) 0.89501(16) 0.8525(2) 0.0340(4) Uani 1 1 d .
H7A H 0.8120 0.9614 0.9118 0.041 Uiso 1 1 calc R
H7B H 0.8222 0.9163 0.7659 0.041 Uiso 1 1 calc R
C8 C 0.5878(2) 0.87247(16) 0.84543(18) 0.0304(4) Uani 1 1 d .
H8A H 0.5230 0.9467 0.8245 0.036 Uiso 1 1 calc R
C9 C 0.5485(2) 0.78069(15) 0.74319(16) 0.0251(3) Uani 1 1 d .
C10 C 0.6652(2) 0.67395(15) 0.76216(15) 0.0224(3) Uani 1 1 d .
H10A H 0.7544 0.6744 0.6958 0.027 Uiso 1 1 calc R
C11 C 0.6166(2) 0.69921(18) 0.99559(17) 0.0309(4) Uani 1 1 d .
H11A H 0.6693 0.6927 1.0844 0.037 Uiso 1 1 calc R
H11B H 0.5244 0.6391 0.9849 0.037 Uiso 1 1 calc R
C12 C 0.5369(3) 0.8229(2) 0.97564(18) 0.0356(4) Uani 1 1 d .
H12A H 0.4093 0.8181 0.9773 0.043 Uiso 1 1 calc R
H12B H 0.5794 0.8757 1.0463 0.043 Uiso 1 1 calc R
C13 C 0.4261(3) 0.78908(18) 0.65028(18) 0.0324(4) Uani 1 1 d .
H13A H 0.3545 0.8570 0.6443 0.039 Uiso 1 1 calc R
H13B H 0.4093 0.7272 0.5893 0.039 Uiso 1 1 calc R
C14 C 0.5814(2) 0.50017(16) 0.64533(16) 0.0263(3) Uani 1 1 d .
C15 C 0.4475(2) 0.40354(15) 0.63842(16) 0.0255(3) Uani 1 1 d .
C16 C 0.4797(2) 0.28693(16) 0.67129(16) 0.0257(3) Uani 1 1 d .
C17 C 0.3540(2) 0.20076(16) 0.65648(17) 0.0285(4) Uani 1 1 d .
H17A H 0.3776 0.1214 0.6801 0.034 Uiso 1 1 calc R
C18 C 0.1932(2) 0.23440(17) 0.60617(17) 0.0298(4) Uani 1 1 d .
C19 C 0.1548(3) 0.34918(19) 0.5708(2) 0.0359(4) Uani 1 1 d .
H19A H 0.0431 0.3697 0.5354 0.043 Uiso 1 1 calc R
C20 C 0.2829(3) 0.43307(17) 0.5882(2) 0.0347(4) Uani 1 1 d .
H20A H 0.2581 0.5125 0.5654 0.042 Uiso 1 1 calc R

loop_
_atom_site_aniso_label
_atom_site_aniso_U_11
_atom_site_aniso_U_22
_atom_site_aniso_U_33
_atom_site_aniso_U_23
_atom_site_aniso_U_13
_atom_site_aniso_U_12
O1 0.0257(6) 0.0210(6) 0.0278(6) -0.0024(5) 0.0022(4) -0.0047(5)
O2 0.0588(9) 0.0439(9) 0.0424(8) -0.0174(7) 0.0217(7) -0.0212(8)
O3 0.0345(8) 0.0401(9) 0.0804(12) -0.0121(8) -0.0135(8) 0.0037(7)
O4 0.0436(10) 0.0350(10) 0.172(2) 0.0401(13) -0.0124(12) 0.0028(8)
O5 0.0519(9) 0.0355(9) 0.0600(9) 0.0017(7) 0.0131(7) -0.0178(7)
O6 0.0550(10) 0.0628(12) 0.0598(10) 0.0000(9) -0.0192(8) -0.0290(9)
N1 0.0326(8) 0.0301(9) 0.0458(9) 0.0086(7) 0.0031(7) 0.0038(7)
N2 0.0406(9) 0.0380(10) 0.0381(9) -0.0068(7) 0.0062(7) -0.0161(8)
C1 0.0238(7) 0.0209(8) 0.0268(8) 0.0001(6) 0.0002(6) -0.0012(6)
C2 0.0283(8) 0.0234(8) 0.0315(8) 0.0052(7) -0.0011(7) -0.0001(7)
C3 0.0278(8) 0.0274(9) 0.0403(10) 0.0033(8) -0.0006(7) 0.0037(7)
C4 0.0241(8) 0.0363(11) 0.0521(12) 0.0033(9) 0.0018(8) 0.0003(8)
C5 0.0268(9) 0.0309(10) 0.0457(10) 0.0041(8) 0.0009(8) -0.0062(7)
C6 0.0277(8) 0.0217(8) 0.0328(8) -0.0008(7) -0.0044(7) -0.0040(7)
C7 0.0333(9) 0.0210(9) 0.0468(11) -0.0019(8) -0.0061(8) -0.0031(7)
C8 0.0308(8) 0.0204(8) 0.0394(9) -0.0029(7) -0.0033(7) 0.0039(7)
C9 0.0264(8) 0.0205(8) 0.0285(8) 0.0028(7) 0.0041(6) -0.0021(6)
C10 0.0235(7) 0.0187(7) 0.0250(7) -0.0001(6) 0.0022(6) -0.0038(6)
C11 0.0323(9) 0.0352(10) 0.0255(8) -0.0002(7) 0.0037(6) 0.0006(7)
C12 0.0350(10) 0.0377(10) 0.0341(10) -0.0090(8) 0.0028(7) 0.0051(8)
C13 0.0353(9) 0.0287(9) 0.0327(9) 0.0062(7) -0.0022(7) 0.0000(7)
C14 0.0294(8) 0.0217(8) 0.0276(8) -0.0008(7) -0.0002(7) -0.0008(7)
C15 0.0290(8) 0.0215(8) 0.0258(8) -0.0027(6) 0.0005(6) -0.0016(7)
C16 0.0293(8) 0.0245(8) 0.0234(7) -0.0007(7) 0.0032(6) -0.0006(7)
C17 0.0367(9) 0.0223(8) 0.0271(8) 0.0014(6) 0.0060(7) -0.0029(7)
C18 0.0336(9) 0.0287(9) 0.0273(8) -0.0045(7) 0.0034(7) -0.0090(7)
C19 0.0305(9) 0.0333(10) 0.0430(10) -0.0016(8) -0.0075(8) -0.0029(8)
C20 0.0357(10) 0.0232(9) 0.0442(10) -0.0003(8) -0.0062(8) 0.0008(8)

loop_
_atom_type_symbol
_atom_type_description
_atom_type_scat_dispersion_real
_atom_type_scat_dispersion_imag
_atom_type_scat_source
C C 0.0033 0.0016 'International Tables Vol C Tables 4.2.6.8 and 6.1.1.4'
H H 0.0000 0.0000 'International Tables Vol C Tables 4.2.6.8 and 6.1.1.4'
N N 0.0061 0.0033 'International Tables Vol C Tables 4.2.6.8 and 6.1.1.4'
O O 0.0106 0.0060 'International Tables Vol C Tables 4.2.6.8 and 6.1.1.4'

loop_
_geom_angle_atom_site_label_1
_geom_angle_atom_site_label_2
_geom_angle_atom_site_label_3
_geom_angle
C14 O1 C10 117.79(13)
O4 N1 O3 123.3(2)
O4 N1 C16 118.12(18)
O3 N1 C16 118.56(16)
O5 N2 O6 125.00(19)
O5 N2 C18 118.15(17)
O6 N2 C18 116.86(18)
C2 C1 C11 110.31(14)
C2 C1 C10 112.53(14)
C11 C1 C10 107.97(13)
C2 C1 C6 110.91(13)
C11 C1 C6 108.12(14)
C10 C1 C6 106.82(13)
C3 C2 C1 112.91(14)
C3 C2 H2A 109.0
C1 C2 H2A 109.0
C3 C2 H2B 109.0
C1 C2 H2B 109.0
H2A C2 H2B 107.8
C2 C3 C4 110.05(16)
C2 C3 H3A 109.7
C4 C3 H3A 109.7
C2 C3 H3B 109.7
C4 C3 H3B 109.7
H3A C3 H3B 108.2
C3 C4 C5 110.50(15)
C3 C4 H4A 109.5
C5 C4 H4A 109.5
C3 C4 H4B 109.5
C5 C4 H4B 109.5
H4A C4 H4B 108.1
C4 C5 C6 112.34(17)
C4 C5 H5A 109.1
C6 C5 H5A 109.1
C4 C5 H5B 109.1
C6 C5 H5B 109.1
H5A C5 H5B 107.9
C5 C6 C7 111.51(16)
C5 C6 C1 113.49(15)
C7 C6 C1 110.02(14)
C5 C6 H6A 107.2
C7 C6 H6A 107.2
C1 C6 H6A 107.2
C8 C7 C6 109.70(15)
C8 C7 H7A 109.7
C6 C7 H7A 109.7
C8 C7 H7B 109.7
C6 C7 H7B 109.7
H7A C7 H7B 108.2
C9 C8 C12 108.26(15)
C9 C8 C7 108.08(15)
C12 C8 C7 108.55(15)
C9 C8 H8A 110.6
C12 C8 H8A 110.6
C7 C8 H8A 110.6
C13 C9 C8 125.04(17)
C13 C9 C10 123.46(17)
C8 C9 C10 111.47(14)
O1 C10 C9 108.98(12)
O1 C10 C1 109.39(12)
C9 C10 C1 109.95(13)
O1 C10 H10A 109.5
C9 C10 H10A 109.5
C1 C10 H10A 109.5
C1 C11 C12 110.66(15)
C1 C11 H11A 109.5
C12 C11 H11A 109.5
C1 C11 H11B 109.5
C12 C11 H11B 109.5
H11A C11 H11B 108.1
C8 C12 C11 109.46(15)
C8 C12 H12A 109.8
C11 C12 H12A 109.8
C8 C12 H12B 109.8
C11 C12 H12B 109.8
H12A C12 H12B 108.2
C9 C13 H13A 120.0
C9 C13 H13B 120.0
H13A C13 H13B 120.0
O2 C14 O1 126.60(17)
O2 C14 C15 123.13(16)
O1 C14 C15 109.98(14)
C16 C15 C20 118.10(16)
C16 C15 C14 124.78(15)
C20 C15 C14 117.01(16)
C17 C16 C15 122.24(17)
C17 C16 N1 117.38(16)
C15 C16 N1 120.38(16)
C18 C17 C16 117.44(17)
C18 C17 H17A 121.3
C16 C17 H17A 121.3
C17 C18 C19 122.63(17)
C17 C18 N2 118.26(18)
C19 C18 N2 119.10(17)
C20 C19 C18 118.35(17)
C20 C19 H19A 120.8
C18 C19 H19A 120.8
C19 C20 C15 121.23(18)
C19 C20 H20A 119.4
C15 C20 H20A 119.4

loop_
_geom_bond_atom_site_label_1
_geom_bond_atom_site_label_2
_geom_bond_distance
O1 C14 1.323(2)
O1 C10 1.4663(19)
O2 C14 1.198(2)
O3 N1 1.211(2)
O4 N1 1.207(3)
O5 N2 1.216(2)
O6 N2 1.223(2)
N1 C16 1.468(2)
N2 C18 1.470(2)
C1 C2 1.530(2)
C1 C11 1.536(2)
C1 C10 1.537(2)
C1 C6 1.553(2)
C2 C3 1.525(3)
C2 H2A 0.9900
C2 H2B 0.9900
C3 C4 1.524(3)
C3 H3A 0.9900
C3 H3B 0.9900
C4 C5 1.525(3)
C4 H4A 0.9900
C4 H4B 0.9900
C5 C6 1.528(3)
C5 H5A 0.9900
C5 H5B 0.9900
C6 C7 1.550(3)
C6 H6A 1.0000
C7 C8 1.539(3)
C7 H7A 0.9900
C7 H7B 0.9900
C8 C9 1.507(2)
C8 C12 1.534(3)
C8 H8A 1.0000
C9 C13 1.318(3)
C9 C10 1.519(2)
C10 H10A 1.0000
C11 C12 1.546(3)
C11 H11A 0.9900
C11 H11B 0.9900
C12 H12A 0.9900
C12 H12B 0.9900
C13 H13A 0.9500
C13 H13B 0.9500
C14 C15 1.509(2)
C15 C16 1.388(2)
C15 C20 1.392(3)
C16 C17 1.384(2)
C17 C18 1.377(3)
C17 H17A 0.9500
C18 C19 1.384(3)
C19 C20 1.380(3)
C19 H19A 0.9500
C20 H20A 0.9500

loop_
_geom_torsion_atom_site_label_1
_geom_torsion_atom_site_label_2
_geom_torsion_atom_site_label_3
_geom_torsion_atom_site_label_4
_geom_torsion
C11 C1 C2 C3 -171.61(15)
C10 C1 C2 C3 67.74(19)
C6 C1 C2 C3 -51.85(19)
C1 C2 C3 C4 58.1(2)
C2 C3 C4 C5 -58.9(2)
C3 C4 C5 C6 55.7(2)
C4 C5 C6 C7 -175.42(16)
C4 C5 C6 C1 -50.5(2)
C2 C1 C6 C5 47.7(2)
C11 C1 C6 C5 168.81(15)
C10 C1 C6 C5 -75.21(18)
C2 C1 C6 C7 173.47(15)
C11 C1 C6 C7 -65.47(18)
C10 C1 C6 C7 50.52(18)
C5 C6 C7 C8 139.74(17)
C1 C6 C7 C8 12.9(2)
C6 C7 C8 C9 -65.8(2)
C6 C7 C8 C12 51.5(2)
C12 C8 C9 C13 111.3(2)
C7 C8 C9 C13 -131.31(19)
C12 C8 C9 C10 -67.11(18)
C7 C8 C9 C10 50.29(19)
C14 O1 C10 C9 111.29(16)
C14 O1 C10 C1 -128.48(15)
C13 C9 C10 O1 -43.9(2)
C8 C9 C10 O1 134.55(15)
C13 C9 C10 C1 -163.76(17)
C8 C9 C10 C1 14.66(19)
C2 C1 C10 O1 51.43(17)
C11 C1 C10 O1 -70.55(17)
C6 C1 C10 O1 173.37(13)
C2 C1 C10 C9 171.06(14)
C11 C1 C10 C9 49.09(18)
C6 C1 C10 C9 -67.00(16)
C2 C1 C11 C12 171.43(14)
C10 C1 C11 C12 -65.23(18)
C6 C1 C11 C12 50.00(18)
C9 C8 C12 C11 49.91(19)
C7 C8 C12 C11 -67.19(19)
C1 C11 C12 C8 13.7(2)
C10 O1 C14 O2 1.0(3)
C10 O1 C14 C15 -173.04(13)
O2 C14 C15 C16 81.8(3)
O1 C14 C15 C16 -103.99(19)
O2 C14 C15 C20 -94.3(2)
O1 C14 C15 C20 80.0(2)
C20 C15 C16 C17 -0.5(3)
C14 C15 C16 C17 -176.46(16)
C20 C15 C16 N1 179.81(17)
C14 C15 C16 N1 3.8(3)
O4 N1 C16 C17 7.1(3)
O3 N1 C16 C17 -172.68(18)
O4 N1 C16 C15 -173.2(2)
O3 N1 C16 C15 7.1(3)
C15 C16 C17 C18 0.6(3)
N1 C16 C17 C18 -179.70(16)
C16 C17 C18 C19 0.0(3)
C16 C17 C18 N2 179.26(15)
O5 N2 C18 C17 19.5(3)
O6 N2 C18 C17 -159.89(19)
O5 N2 C18 C19 -161.25(19)
O6 N2 C18 C19 19.4(3)
C17 C18 C19 C20 -0.7(3)
N2 C18 C19 C20 -179.93(17)
C18 C19 C20 C15 0.8(3)
C16 C15 C20 C19 -0.2(3)
C14 C15 C20 C19 176.07(18)
